data_7207208
loop_
_publ_author_name
'Kang, Maoping'
'Luo, Daibing'
'Luo, Xiuchao'
'Chen, Ziyi'
'Lin, Zhien'

_publ_section_title
;
 Crystalline beryllium carboxylate frameworks with rutile-type and
 cubic-C3N4 topologies
;
_journal_issue 1
_journal_name_full CrystEngComm
_journal_page_first 95
_journal_paper_doi 10.1039/c1ce06224g
_journal_volume 14
_journal_year 2012
_chemical_formula_sum 'C22 H26 Be4 N2 O16'
_chemical_formula_weight 610.49
_chemical_name_systematic
;
?
;
_space_group_IT_number 136
_symmetry_cell_setting tetragonal
_symmetry_space_group_name_Hall '-P 4n 2n'
_symmetry_space_group_name_H-M 'P 42/m n m'
_atom_sites_solution_hydrogens geom
_atom_sites_solution_primary direct
_atom_sites_solution_secondary difmap
_audit_creation_method SHELXL-97
_cell_angle_alpha 90.00
_cell_angle_beta 90.00
_cell_angle_gamma 90.00
_cell_formula_units_Z 4
_cell_length_a 18.9009(5)
_cell_length_b 18.9009(5)
_cell_length_c 10.2570(3)
_cell_measurement_reflns_used 879
_cell_measurement_temperature 293(2)
_cell_measurement_theta_max 29.2208
_cell_measurement_theta_min 2.9249
_cell_volume 3664.25(17)
_computing_structure_refinement 'SHELXL-97 (Sheldrick, 1997)'
_computing_structure_solution 'SHELXS-97 (Sheldrick, 1990)'
_diffrn_ambient_temperature 293(2)
_diffrn_measured_fraction_theta_full 0.997
_diffrn_measured_fraction_theta_max 0.997
_diffrn_measurement_device_type 'Xcalibur, Eos'
_diffrn_measurement_method '\w scans'
_diffrn_radiation_monochromator graphite
_diffrn_radiation_source 'fine-focus sealed tube'
_diffrn_radiation_type MoK\a
_diffrn_radiation_wavelength 0.71073
_diffrn_reflns_av_R_equivalents 0.0737
_diffrn_reflns_av_sigmaI/netI 0.0732
_diffrn_reflns_limit_h_max 21
_diffrn_reflns_limit_h_min -17
_diffrn_reflns_limit_k_max 6
_diffrn_reflns_limit_k_min -22
_diffrn_reflns_limit_l_max 7
_diffrn_reflns_limit_l_min -12
_diffrn_reflns_number 7127
_diffrn_reflns_theta_full 24.99
_diffrn_reflns_theta_max 24.99
_diffrn_reflns_theta_min 3.05
_exptl_absorpt_coefficient_mu 0.092
_exptl_absorpt_correction_T_max 1.00000
_exptl_absorpt_correction_T_min 0.68794
_exptl_absorpt_correction_type multi-scan
_exptl_crystal_colour colorless
_exptl_crystal_density_diffrn 1.107
_exptl_crystal_density_method 'not measured'
_exptl_crystal_description prism
_exptl_crystal_F_000 1264
_exptl_crystal_size_max 0.06
_exptl_crystal_size_mid 0.04
_exptl_crystal_size_min 0.04
_refine_diff_density_max 0.327
_refine_diff_density_min -0.369
_refine_diff_density_rms 0.066
_refine_ls_extinction_coef 0.0012(9)
_refine_ls_extinction_expression Fc^*^=kFc[1+0.001xFc^2^\l^3^/sin(2\q)]^-1/4^
_refine_ls_extinction_method SHELXL
_refine_ls_goodness_of_fit_ref 1.024
_refine_ls_hydrogen_treatment constr
_refine_ls_matrix_type full
_refine_ls_number_parameters 95
_refine_ls_number_reflns 1787
_refine_ls_number_restraints 0
_refine_ls_restrained_S_all 1.024
_refine_ls_R_factor_all 0.1312
_refine_ls_R_factor_gt 0.0799
_refine_ls_shift/su_max 0.000
_refine_ls_shift/su_mean 0.000
_refine_ls_structure_factor_coef Fsqd
_refine_ls_weighting_details 'calc w=1/[\s^2^(Fo^2^)+(0.1436P)^2^+0.0000P] where P=(Fo^2^+2Fc^2^)/3'
_refine_ls_weighting_scheme calc
_refine_ls_wR_factor_gt 0.2405
_refine_ls_wR_factor_ref 0.2676
_reflns_number_gt 962
_reflns_number_total 1787
_reflns_threshold_expression >2sigma(I)
_cod_data_source_file c1ce06224g.txt
_cod_data_source_block 1
_cod_original_sg_symbol_H-M P4(2)/mnm
_cod_database_code 7207208

loop_
_symmetry_equiv_pos_as_xyz
'x, y, z'
'-x, -y, z'
'-y+1/2, x+1/2, z+1/2'
'y+1/2, -x+1/2, z+1/2'
'-x+1/2, y+1/2, -z+1/2'
'x+1/2, -y+1/2, -z+1/2'
'y, x, -z'
'-y, -x, -z'
'-x, -y, -z'
'x, y, -z'
'y-1/2, -x-1/2, -z-1/2'
'-y-1/2, x-1/2, -z-1/2'
'x-1/2, -y-1/2, z-1/2'
'-x-1/2, y-1/2, z-1/2'
'-y, -x, z'
'y, x, z'

loop_
_atom_site_label
_atom_site_type_symbol
_atom_site_fract_x
_atom_site_fract_y
_atom_site_fract_z
_atom_site_U_iso_or_equiv
_atom_site_adp_type
_atom_site_occupancy
_atom_site_symmetry_multiplicity
_atom_site_calc_flag
_atom_site_refinement_flags
Be1 Be 0.8175(3) 0.0706(3) 0.1312(4) 0.0324(12) Uani 1 1 d .
O1 O 0.8314(2) 0.02925(18) 0.0000 0.0376(10) Uani 1 2 d S
H1 H 0.8471 -0.0174 0.0000 0.045 Uiso 1 2 calc SR
O2 O 0.88325(11) 0.11675(11) 0.1726(3) 0.0229(8) Uani 1 2 d S
H2 H 0.9015 0.0985 0.2498 0.028 Uiso 1 2 calc SR
O3 O 0.79977(14) 0.02288(13) 0.2582(2) 0.0406(8) Uani 1 1 d .
O4 O 0.7377(3) -0.0576(3) 0.1549(3) 0.164(3) Uani 1 1 d .
O5 O 0.62565(15) -0.25182(13) 0.3902(2) 0.0430(9) Uani 1 1 d .
C1 C 0.7597(3) -0.0319(3) 0.2552(4) 0.0649(16) Uani 1 1 d .
C2 C 0.6428(3) -0.2243(3) 0.5000 0.0370(14) Uani 1 2 d S
C3 C 0.6849(3) -0.1593(3) 0.5000 0.0399(14) Uani 1 2 d S
C5 C 0.7428(2) -0.0659(2) 0.3819(3) 0.0443(11) Uani 1 1 d .
C4 C 0.7039(2) -0.1271(2) 0.3840(4) 0.0491(12) Uani 1 1 d .
H3 H 0.6900 -0.1474 0.3055 0.059 Uiso 1 1 calc R
C6 C 0.7614(3) -0.0350(3) 0.5000 0.0476(16) Uani 1 2 d S
H4 H 0.7868 0.0072 0.5000 0.057 Uiso 1 2 calc SR

loop_
_atom_site_aniso_label
_atom_site_aniso_U_11
_atom_site_aniso_U_22
_atom_site_aniso_U_33
_atom_site_aniso_U_23
_atom_site_aniso_U_13
_atom_site_aniso_U_12
Be1 0.034(3) 0.039(3) 0.024(2) 0.007(2) 0.001(2) -0.011(2)
O1 0.055(2) 0.0313(19) 0.0266(18) 0.000 0.000 0.0059(18)
O2 0.0251(11) 0.0251(11) 0.0187(16) 0.0069(10) -0.0069(10) -0.0068(14)
O3 0.0539(18) 0.0404(15) 0.0276(14) 0.0040(12) -0.0006(13) -0.0166(13)
O4 0.297(7) 0.160(4) 0.034(2) 0.000(2) -0.006(3) -0.173(5)
O5 0.0616(19) 0.0390(16) 0.0284(15) -0.0051(13) 0.0031(13) -0.0130(15)
C1 0.107(4) 0.066(3) 0.022(2) -0.004(2) 0.005(2) -0.042(3)
C2 0.051(3) 0.036(3) 0.024(3) 0.000 0.000 0.004(3)
C3 0.051(3) 0.041(3) 0.028(3) 0.000 0.000 -0.009(3)
C5 0.060(3) 0.046(3) 0.027(2) 0.0008(19) -0.0005(19) -0.016(2)
C4 0.079(3) 0.042(2) 0.026(2) -0.0025(19) 0.004(2) -0.027(3)
C6 0.055(4) 0.050(4) 0.037(3) 0.000 0.000 -0.024(3)

loop_
_atom_type_symbol
_atom_type_description
_atom_type_scat_dispersion_real
_atom_type_scat_dispersion_imag
_atom_type_scat_source
C C 0.0033 0.0016 'International Tables Vol C Tables 4.2.6.8 and 6.1.1.4'
H H 0.0000 0.0000 'International Tables Vol C Tables 4.2.6.8 and 6.1.1.4'
N N 0.0061 0.0033 'International Tables Vol C Tables 4.2.6.8 and 6.1.1.4'
Be Be 0.0005 0.0002 'International Tables Vol C Tables 4.2.6.8 and 6.1.1.4'
O O 0.0106 0.0060 'International Tables Vol C Tables 4.2.6.8 and 6.1.1.4'

loop_
_geom_angle_atom_site_label_1
_geom_angle_atom_site_label_2
_geom_angle_atom_site_label_3
_geom_angle
_geom_angle_site_symmetry_1
_geom_angle_site_symmetry_3
O2 Be1 O1 111.9(3) . .
O2 Be1 O3 104.8(3) . .
O1 Be1 O3 116.4(3) . .
O2 Be1 O5 106.4(3) . 12_656
O1 Be1 O5 109.1(3) . 12_656
O3 Be1 O5 107.8(3) . 12_656
O2 Be1 Be1 105.61(19) . 10
O1 Be1 Be1 31.5(2) . 10
O3 Be1 Be1 143.56(19) . 10
O5 Be1 Be1 82.27(18) 12_656 10
Be1 O1 Be1 117.0(4) . 10
Be1 O1 H1 121.5 . .
Be1 O1 H1 121.5 10 .
Be1 O2 Be1 143.1(4) . 15_665
Be1 O2 H2 108.4 . .
Be1 O2 H2 108.4 15_665 .
C1 O3 Be1 123.5(3) . .
C2 O5 Be1 126.0(3) . 11_666
O4 C1 O3 123.2(4) . .
O4 C1 C5 119.7(4) . .
O3 C1 C5 117.1(4) . .
O5 C2 O5 122.8(5) . 10_556
O5 C2 C3 118.6(2) . .
O5 C2 C3 118.6(2) 10_556 .
C4 C3 C4 118.6(5) 10_556 .
C4 C3 C2 120.7(2) 10_556 .
C4 C3 C2 120.7(2) . .
C4 C5 C6 118.5(4) . .
C4 C5 C1 119.6(3) . .
C6 C5 C1 121.7(4) . .
C5 C4 C3 121.6(4) . .
C5 C4 H3 119.2 . .
C3 C4 H3 119.2 . .
C5 C6 C5 121.2(5) . 10_556
C5 C6 H4 119.4 . .
C5 C6 H4 119.4 10_556 .

loop_
_geom_bond_atom_site_label_1
_geom_bond_atom_site_label_2
_geom_bond_distance
_geom_bond_site_symmetry_2
Be1 O2 1.576(5) .
Be1 O1 1.578(5) .
Be1 O3 1.620(5) .
Be1 O5 1.635(6) 12_656
Be1 Be1 2.691(9) 10
O1 Be1 1.578(5) 10
O1 H1 0.9300 .
O2 Be1 1.576(5) 15_665
O2 H2 0.9300 .
O3 C1 1.283(5) .
O4 C1 1.211(5) .
O5 C2 1.282(3) .
O5 Be1 1.635(6) 11_666
C1 C5 1.485(5) .
C2 O5 1.282(3) 10_556
C2 C3 1.464(7) .
C3 C4 1.384(4) 10_556
C3 C4 1.384(4) .
C5 C4 1.370(5) .
C5 C6 1.390(4) .
C4 H3 0.9300 .
C6 C5 1.390(4) 10_556
C6 H4 0.9300 .
